data_4511728
loop_
_publ_author_name
'Vologzhanina, Anna V.'
'Golovanov, Alexandr A.'
'Gusev, Dmitry M.'
'Odin, Ivan S.'
'Apreyan, Ruben A.'
'Suponitsky, Kyrill Yu.'

_publ_section_title
;
 Intermolecular Interactions and Second-Harmonic Generation Properties of
 (E)-1,5-Diarylpentenyn-1-ones
;
_journal_issue 9
_journal_name_full 'Crystal Growth &amp; Design'
_journal_page_first 4402
_journal_paper_doi 10.1021/cg500512e
_journal_volume 14
_journal_year 2014
_chemical_formula_moiety 'C18 H13 Cl O'
_chemical_formula_sum 'C18 H13 Cl O'
_chemical_formula_weight 280.73
_chemical_name_systematic
; 
(E)-1-(4-Chlorophenyl)-5-(4-methylphenylpent)-2-en-4-yn-1-one  
;
_space_group_IT_number 60
_symmetry_cell_setting orthorhombic
_symmetry_space_group_name_Hall '-P 2n 2ab'
_symmetry_space_group_name_H-M 'P b c n'
_atom_sites_solution_hydrogens geom
_atom_sites_solution_primary direct
_atom_sites_solution_secondary difmap
_audit_creation_method SHELXL-97
_cell_angle_alpha 90.00
_cell_angle_beta 90.00
_cell_angle_gamma 90.00
_cell_formula_units_Z 8
_cell_length_a 14.2242(7)
_cell_length_b 5.7666(3)
_cell_length_c 34.8348(16)
_cell_measurement_reflns_used 4722
_cell_measurement_temperature 100(2)
_cell_measurement_theta_max 71.03
_cell_measurement_theta_min 4.01
_cell_volume 2857.3(2)
_computing_cell_refinement 'APEX2 (Bruker, 2005)'
_computing_data_collection 'APEX2 (Bruker, 2005)'
_computing_data_reduction 'APEX2 (Bruker, 2005)'
_computing_molecular_graphics 'SHELXTL ver. 5.1 (Sheldrick, 2008)'
_computing_publication_material 'SHELXTL ver. 5.1 (Sheldrick, 2008)'
_computing_structure_refinement 'SHELXTL ver. 5.1 (Sheldrick, 2008)'
_computing_structure_solution 'SHELXTL ver. 5.1 (Sheldrick, 2008)'
_diffrn_ambient_temperature 100(2)
_diffrn_measured_fraction_theta_full 0.973
_diffrn_measured_fraction_theta_max 0.974
_diffrn_measurement_device_type 'Bruker APEX-II CCD'
_diffrn_measurement_method '\f and \w scans'
_diffrn_radiation_monochromator graphite
_diffrn_radiation_source 'microfocus tube with multilayer optics'
_diffrn_radiation_type CuK\a
_diffrn_radiation_wavelength 1.54178
_diffrn_reflns_av_R_equivalents 0.0743
_diffrn_reflns_av_sigmaI/netI 0.0408
_diffrn_reflns_limit_h_max 16
_diffrn_reflns_limit_h_min -16
_diffrn_reflns_limit_k_max 6
_diffrn_reflns_limit_k_min -6
_diffrn_reflns_limit_l_max 41
_diffrn_reflns_limit_l_min -37
_diffrn_reflns_number 20518
_diffrn_reflns_theta_full 67.46
_diffrn_reflns_theta_max 67.46
_diffrn_reflns_theta_min 4.01
_diffrn_standards_number 0
_exptl_absorpt_coefficient_mu 2.288
_exptl_absorpt_correction_T_max 0.935
_exptl_absorpt_correction_T_min 0.500
_exptl_absorpt_correction_type multi-scan
_exptl_absorpt_process_details 'SADABS (Sheldrick, 1998)'
_exptl_crystal_colour colorless
_exptl_crystal_density_diffrn 1.305
_exptl_crystal_density_method 'not measured'
_exptl_crystal_description plate
_exptl_crystal_F_000 1168
_exptl_crystal_size_max 0.42
_exptl_crystal_size_mid 0.27
_exptl_crystal_size_min 0.03
_refine_diff_density_max 0.320
_refine_diff_density_min -0.230
_refine_diff_density_rms 0.060
_refine_ls_extinction_method none
_refine_ls_goodness_of_fit_ref 0.998
_refine_ls_hydrogen_treatment constr
_refine_ls_matrix_type full
_refine_ls_number_parameters 182
_refine_ls_number_reflns 2504
_refine_ls_number_restraints 0
_refine_ls_restrained_S_all 0.998
_refine_ls_R_factor_all 0.0692
_refine_ls_R_factor_gt 0.0554
_refine_ls_shift/su_max 0.004
_refine_ls_shift/su_mean 0.000
_refine_ls_structure_factor_coef Fsqd
_refine_ls_weighting_details 'calc w=1/[\s^2^(Fo^2^)+(0.0500P)^2^+5.0000P] where P=(Fo^2^+2Fc^2^)/3'
_refine_ls_weighting_scheme calc
_refine_ls_wR_factor_gt 0.1313
_refine_ls_wR_factor_ref 0.1428
_reflns_number_gt 2019
_reflns_number_total 2504
_reflns_threshold_expression I>2\s(I)
_cod_data_source_file cg500512e_si_001.cif
_cod_data_source_block 2f
_cod_depositor_comments
;
The following automatic conversions were performed:

'_symmetry_cell_setting' value 'Orthorhombic' changed to
'orthorhombic' according to
/usr/data/users/saulius/crontab/automatic-downloads/rss-feeds/ACS/lib/dictionaries/cif_core.dic
dictionary named 'cif_core.dic' version 2.4.2 from 2011-04-26.

Automatic conversion script
Id: cif_fix_values 2281 2013-09-26 08:29:07Z andrius 

 Adding full bibliography for 4511725--4511729.cif.
;
_cod_database_code 4511728

loop_
_symmetry_equiv_pos_as_xyz
'x, y, z'
'-x+1/2, -y+1/2, z+1/2'
'-x, y, -z+1/2'
'x+1/2, -y+1/2, -z'
'-x, -y, -z'
'x-1/2, y-1/2, -z-1/2'
'x, -y, z-1/2'
'-x-1/2, y-1/2, z'

loop_
_atom_site_label
_atom_site_type_symbol
_atom_site_fract_x
_atom_site_fract_y
_atom_site_fract_z
_atom_site_U_iso_or_equiv
_atom_site_adp_type
_atom_site_occupancy
_atom_site_symmetry_multiplicity
_atom_site_calc_flag
_atom_site_refinement_flags
Cl1 Cl 0.11261(6) 0.00531(14) 0.47050(2) 0.0441(2) Uani 1 1 d .
O1 O 0.15147(16) 0.5497(3) 0.30254(6) 0.0422(5) Uani 1 1 d .
C1 C 0.14179(19) 0.3418(5) 0.30779(9) 0.0349(7) Uani 1 1 d .
C2 C 0.1385(2) 0.1750(5) 0.27571(9) 0.0371(7) Uani 1 1 d .
H2A H 0.1289 0.0149 0.2808 0.045 Uiso 1 1 calc R
C3 C 0.1488(2) 0.2476(5) 0.23948(9) 0.0386(7) Uani 1 1 d .
H3A H 0.1584 0.4086 0.2352 0.046 Uiso 1 1 calc R
C4 C 0.1464(2) 0.0993(5) 0.20707(9) 0.0383(7) Uani 1 1 d .
C5 C 0.1431(2) -0.0240(5) 0.17923(9) 0.0371(7) Uani 1 1 d .
C6 C 0.13486(19) -0.1636(5) 0.14540(9) 0.0333(6) Uani 1 1 d .
C7 C 0.16504(19) -0.0783(5) 0.10979(9) 0.0332(7) Uani 1 1 d .
H7A H 0.1944 0.0694 0.1083 0.040 Uiso 1 1 calc R
C8 C 0.15238(19) -0.2076(5) 0.07696(9) 0.0338(7) Uani 1 1 d .
H8A H 0.1728 -0.1468 0.0530 0.041 Uiso 1 1 calc R
C9 C 0.11034(19) -0.4250(5) 0.07804(9) 0.0345(7) Uani 1 1 d .
C10 C 0.0814(2) -0.5100(5) 0.11361(9) 0.0353(7) Uani 1 1 d .
H10A H 0.0526 -0.6585 0.1150 0.042 Uiso 1 1 calc R
C11 C 0.0935(2) -0.3827(5) 0.14677(9) 0.0353(7) Uani 1 1 d .
H11A H 0.0736 -0.4447 0.1707 0.042 Uiso 1 1 calc R
C12 C 0.0960(2) -0.5625(5) 0.04182(10) 0.0423(8) Uani 1 1 d .
H12A H 0.1469 -0.5282 0.0237 0.063 Uiso 1 1 calc R
H12B H 0.0356 -0.5203 0.0302 0.063 Uiso 1 1 calc R
H12C H 0.0962 -0.7284 0.0479 0.063 Uiso 1 1 calc R
C13 C 0.13431(19) 0.2503(5) 0.34797(9) 0.0326(6) Uani 1 1 d .
C14 C 0.16464(19) 0.3911(5) 0.37822(9) 0.0329(6) Uani 1 1 d .
H14A H 0.1901 0.5398 0.3727 0.039 Uiso 1 1 calc R
C15 C 0.15830(19) 0.3187(5) 0.41580(9) 0.0333(6) Uani 1 1 d .
H15A H 0.1797 0.4149 0.4362 0.040 Uiso 1 1 calc R
C16 C 0.1203(2) 0.1040(5) 0.42319(9) 0.0343(7) Uani 1 1 d .
C17 C 0.08800(19) -0.0395(5) 0.39411(9) 0.0331(7) Uani 1 1 d .
H17A H 0.0604 -0.1854 0.3999 0.040 Uiso 1 1 calc R
C18 C 0.09674(19) 0.0340(5) 0.35647(9) 0.0334(6) Uani 1 1 d .
H18A H 0.0768 -0.0646 0.3362 0.040 Uiso 1 1 calc R

loop_
_atom_site_aniso_label
_atom_site_aniso_U_11
_atom_site_aniso_U_22
_atom_site_aniso_U_33
_atom_site_aniso_U_23
_atom_site_aniso_U_13
_atom_site_aniso_U_12
Cl1 0.0483(4) 0.0447(4) 0.0391(4) 0.0056(3) 0.0027(3) 0.0009(3)
O1 0.0536(13) 0.0277(11) 0.0451(13) 0.0005(9) 0.0033(10) -0.0012(9)
C1 0.0266(14) 0.0341(16) 0.0442(18) -0.0027(13) -0.0001(12) 0.0002(12)
C2 0.0390(16) 0.0312(15) 0.0412(17) -0.0015(13) -0.0002(13) 0.0013(13)
C3 0.0356(16) 0.0366(16) 0.0434(18) -0.0041(14) 0.0002(13) 0.0017(13)
C4 0.0390(17) 0.0356(16) 0.0402(18) 0.0036(14) 0.0002(13) 0.0011(13)
C5 0.0327(15) 0.0388(17) 0.0398(17) 0.0016(14) 0.0015(12) 0.0022(13)
C6 0.0249(14) 0.0343(15) 0.0407(16) -0.0002(13) -0.0022(12) 0.0045(11)
C7 0.0273(14) 0.0293(14) 0.0428(17) 0.0007(12) 0.0003(12) 0.0016(12)
C8 0.0284(14) 0.0344(15) 0.0386(17) 0.0020(12) 0.0006(12) 0.0028(12)
C9 0.0271(14) 0.0329(15) 0.0434(18) -0.0021(12) -0.0034(12) 0.0048(12)
C10 0.0299(14) 0.0288(14) 0.0472(18) -0.0006(13) -0.0006(12) 0.0016(12)
C11 0.0307(15) 0.0339(15) 0.0413(17) 0.0041(13) 0.0018(12) 0.0036(12)
C12 0.0439(17) 0.0368(17) 0.0463(19) -0.0051(14) -0.0053(14) -0.0008(14)
C13 0.0249(14) 0.0309(15) 0.0420(17) -0.0001(12) 0.0020(12) 0.0026(11)
C14 0.0279(14) 0.0282(14) 0.0424(17) -0.0019(13) 0.0023(12) 0.0012(12)
C15 0.0288(14) 0.0320(15) 0.0392(16) -0.0059(12) -0.0020(12) 0.0034(12)
C16 0.0307(15) 0.0319(15) 0.0404(17) 0.0010(12) 0.0032(12) 0.0037(12)
C17 0.0306(14) 0.0251(14) 0.0436(17) -0.0003(12) 0.0032(12) -0.0001(11)
C18 0.0289(14) 0.0282(14) 0.0430(17) -0.0059(12) 0.0008(12) 0.0009(11)

loop_
_atom_type_symbol
_atom_type_description
_atom_type_scat_dispersion_real
_atom_type_scat_dispersion_imag
_atom_type_scat_source
C C 0.0181 0.0091 'International Tables Vol C Tables 4.2.6.8 and 6.1.1.4'
H H 0.0000 0.0000 'International Tables Vol C Tables 4.2.6.8 and 6.1.1.4'
O O 0.0492 0.0322 'International Tables Vol C Tables 4.2.6.8 and 6.1.1.4'
Cl Cl 0.3639 0.7018 'International Tables Vol C Tables 4.2.6.8 and 6.1.1.4'

loop_
_geom_angle_atom_site_label_1
_geom_angle_atom_site_label_2
_geom_angle_atom_site_label_3
_geom_angle
O1 C1 C2 122.0(3)
O1 C1 C13 119.6(3)
C2 C1 C13 118.4(3)
C3 C2 C1 120.5(3)
C3 C2 H2A 119.8
C1 C2 H2A 119.8
C2 C3 C4 124.1(3)
C2 C3 H3A 118.0
C4 C3 H3A 118.0
C5 C4 C3 178.8(3)
C4 C5 C6 176.9(3)
C11 C6 C7 118.5(3)
C11 C6 C5 121.0(3)
C7 C6 C5 120.4(3)
C8 C7 C6 120.3(3)
C8 C7 H7A 119.8
C6 C7 H7A 119.8
C7 C8 C9 121.5(3)
C7 C8 H8A 119.3
C9 C8 H8A 119.3
C8 C9 C10 117.9(3)
C8 C9 C12 120.7(3)
C10 C9 C12 121.3(3)
C11 C10 C9 121.3(3)
C11 C10 H10A 119.4
C9 C10 H10A 119.4
C10 C11 C6 120.4(3)
C10 C11 H11A 119.8
C6 C11 H11A 119.8
C9 C12 H12A 109.5
C9 C12 H12B 109.5
H12A C12 H12B 109.5
C9 C12 H12C 109.5
H12A C12 H12C 109.5
H12B C12 H12C 109.5
C18 C13 C14 118.6(3)
C18 C13 C1 122.9(3)
C14 C13 C1 118.5(3)
C15 C14 C13 121.3(3)
C15 C14 H14A 119.3
C13 C14 H14A 119.3
C16 C15 C14 118.5(3)
C16 C15 H15A 120.8
C14 C15 H15A 120.8
C15 C16 C17 122.0(3)
C15 C16 Cl1 119.6(2)
C17 C16 Cl1 118.3(2)
C18 C17 C16 118.7(3)
C18 C17 H17A 120.7
C16 C17 H17A 120.7
C17 C18 C13 120.8(3)
C17 C18 H18A 119.6
C13 C18 H18A 119.6

loop_
_geom_bond_atom_site_label_1
_geom_bond_atom_site_label_2
_geom_bond_distance
Cl1 C16 1.747(3)
O1 C1 1.220(4)
C1 C2 1.475(4)
C1 C13 1.500(4)
C2 C3 1.338(4)
C2 H2A 0.9500
C3 C4 1.417(4)
C3 H3A 0.9500
C4 C5 1.203(4)
C5 C6 1.432(4)
C6 C11 1.394(4)
C6 C7 1.402(4)
C7 C8 1.377(4)
C7 H7A 0.9500
C8 C9 1.389(4)
C8 H8A 0.9500
C9 C10 1.395(4)
C9 C12 1.504(4)
C10 C11 1.380(4)
C10 H10A 0.9500
C11 H11A 0.9500
C12 H12A 0.9800
C12 H12B 0.9800
C12 H12C 0.9800
C13 C18 1.389(4)
C13 C14 1.399(4)
C14 C15 1.377(4)
C14 H14A 0.9500
C15 C16 1.376(4)
C15 H15A 0.9500
C16 C17 1.386(4)
C17 C18 1.383(4)
C17 H17A 0.9500
C18 H18A 0.9500

loop_
_geom_torsion_atom_site_label_1
_geom_torsion_atom_site_label_2
_geom_torsion_atom_site_label_3
_geom_torsion_atom_site_label_4
_geom_torsion
O1 C1 C2 C3 1.9(5)
C13 C1 C2 C3 -177.2(3)
C1 C2 C3 C4 -179.9(3)
C2 C3 C4 C5 129(18)
C3 C4 C5 C6 -10(22)
C4 C5 C6 C11 -102(6)
C4 C5 C6 C7 76(6)
C11 C6 C7 C8 1.1(4)
C5 C6 C7 C8 -176.4(3)
C6 C7 C8 C9 -0.4(4)
C7 C8 C9 C10 -0.2(4)
C7 C8 C9 C12 179.2(3)
C8 C9 C10 C11 0.2(4)
C12 C9 C10 C11 -179.2(3)
C9 C10 C11 C6 0.5(4)
C7 C6 C11 C10 -1.1(4)
C5 C6 C11 C10 176.4(3)
O1 C1 C13 C18 160.7(3)
C2 C1 C13 C18 -20.1(4)
O1 C1 C13 C14 -17.8(4)
C2 C1 C13 C14 161.3(3)
C18 C13 C14 C15 0.3(4)
C1 C13 C14 C15 179.0(3)
C13 C14 C15 C16 -0.7(4)
C14 C15 C16 C17 -0.4(4)
C14 C15 C16 Cl1 179.2(2)
C15 C16 C17 C18 1.7(4)
Cl1 C16 C17 C18 -177.8(2)
C16 C17 C18 C13 -2.0(4)
C14 C13 C18 C17 1.0(4)
C1 C13 C18 C17 -177.5(3)
